data_7031849
loop_
_publ_author_name
'Sheikh, Javeed Ahmad'
'Goswami, Soumyabrata'
'Konar, Sanjit'

_publ_section_title
;
 Modulating the magnetic properties by structural modification in a family
 of Co-Ln (Ln = Gd, Dy) molecular aggregates.
;
_journal_issue 39
_journal_name_full 'Dalton transactions (Cambridge, England : 2003)'
_journal_page_first 14577
_journal_page_last 14585
_journal_paper_doi 10.1039/c4dt01791a
_journal_volume 43
_journal_year 2014
_chemical_formula_moiety 'C74 H136 Co5 Dy3 N2 O33, 2(O), 2(C H3)'
_chemical_formula_sum 'C76 H142 Co5 Dy3 N2 O35'
_chemical_formula_weight 2426.07
_space_group_IT_number 15
_symmetry_cell_setting monoclinic
_symmetry_space_group_name_Hall '-C 2yc'
_symmetry_space_group_name_H-M 'C 1 2/c 1'
_atom_sites_solution_hydrogens geom
_atom_sites_solution_primary direct
_atom_sites_solution_secondary difmap
_audit_creation_method SHELXL-97
_cell_angle_alpha 90.00
_cell_angle_beta 96.0392(15)
_cell_angle_gamma 90.00
_cell_formula_units_Z 4
_cell_length_a 14.1684(7)
_cell_length_b 27.6583(16)
_cell_length_c 25.4178(13)
_cell_measurement_reflns_used 8721
_cell_measurement_temperature 110(2)
_cell_measurement_theta_max 29.55
_cell_measurement_theta_min 2.78
_cell_volume 9905.3(9)
_computing_cell_refinement 'Bruker SAINT'
_computing_data_collection 'Bruker APEX2'
_computing_data_reduction 'Bruker SAINT'
_computing_molecular_graphics 'Bruker SHELXTL'
_computing_publication_material 'Bruker SHELXTL'
_computing_structure_refinement 'SHELXL-97 (Sheldrick, 2008)'
_computing_structure_solution 'SHELXS-97 (Sheldrick, 2008)'
_diffrn_ambient_temperature 110(2)
_diffrn_measured_fraction_theta_full 1
_diffrn_measured_fraction_theta_max 1
_diffrn_measurement_device_type 'Bruker APEX-II CCD'
_diffrn_measurement_method '\f and \w scans'
_diffrn_radiation_monochromator graphite
_diffrn_radiation_source 'fine-focus sealed tube'
_diffrn_radiation_type MoK\a
_diffrn_radiation_wavelength 0.71073
_diffrn_reflns_av_R_equivalents 0.0199
_diffrn_reflns_av_sigmaI/netI 0.0269
_diffrn_reflns_limit_h_max 16
_diffrn_reflns_limit_h_min -16
_diffrn_reflns_limit_k_max 32
_diffrn_reflns_limit_k_min -32
_diffrn_reflns_limit_l_max 30
_diffrn_reflns_limit_l_min -30
_diffrn_reflns_number 8721
_diffrn_reflns_theta_full 25.00
_diffrn_reflns_theta_max 25.00
_diffrn_reflns_theta_min 2.18
_exptl_absorpt_coefficient_mu 3.125
_exptl_absorpt_correction_T_max 0.404
_exptl_absorpt_correction_T_min 0.291
_exptl_absorpt_correction_type multi-scan
_exptl_absorpt_process_details multi-scan
_exptl_crystal_colour Purple
_exptl_crystal_density_diffrn 1.627
_exptl_crystal_density_method 'not measured'
_exptl_crystal_description Block
_exptl_crystal_F_000 4900
_exptl_crystal_size_max 0.42
_exptl_crystal_size_mid 0.34
_exptl_crystal_size_min 0.29
_platon_squeeze_details
; 
 ? 
;
_refine_diff_density_max 2.469
_refine_diff_density_min -1.478
_refine_diff_density_rms 0.171
_refine_ls_extinction_method none
_refine_ls_goodness_of_fit_ref 1.103
_refine_ls_hydrogen_treatment mixed
_refine_ls_matrix_type full
_refine_ls_number_parameters 498
_refine_ls_number_reflns 8721
_refine_ls_number_restraints 0
_refine_ls_restrained_S_all 1.103
_refine_ls_R_factor_all 0.0587
_refine_ls_R_factor_gt 0.0513
_refine_ls_shift/su_max 0.044
_refine_ls_shift/su_mean 0.001
_refine_ls_structure_factor_coef Fsqd
_refine_ls_weighting_details 'calc w=1/[\s^2^(Fo^2^)+(0.0551P)^2^+4.3761P] where P=(Fo^2^+2Fc^2^)/3'
_refine_ls_weighting_scheme calc
_refine_ls_wR_factor_gt 0.1500
_refine_ls_wR_factor_ref 0.1533
_reflns_number_gt 7648
_reflns_number_total 8721
_reflns_threshold_expression >2sigma(I)
_cod_data_source_file c4dt01791a2.cif
_cod_data_source_block complex2
_cod_depositor_comments
;
The following automatic conversions were performed:

'_symmetry_cell_setting' value 'Monoclinic' changed to 'monoclinic'
according to
/usr/data/users/saulius/crontab/automatic-downloads/rss-feeds/RSC/lib/dictionaries/cif_core.dic
dictionary named 'cif_core.dic' version 2.4.2 from 2011-04-26.

Automatic conversion script
Id: cif_fix_values 2281 2013-09-26 08:29:07Z andrius 

 Adding full bibliography for 7031848--7031851.cif.
;
_cod_original_sg_symbol_H-M 'C 2/c'
_cod_database_code 7031849

loop_
_symmetry_equiv_pos_as_xyz
'x, y, z'
'-x, y, -z+1/2'
'x+1/2, y+1/2, z'
'-x+1/2, y+1/2, -z+1/2'
'-x, -y, -z'
'x, -y, z-1/2'
'-x+1/2, -y+1/2, -z'
'x+1/2, -y+1/2, z-1/2'

loop_
_atom_site_label
_atom_site_type_symbol
_atom_site_fract_x
_atom_site_fract_y
_atom_site_fract_z
_atom_site_U_iso_or_equiv
_atom_site_adp_type
_atom_site_occupancy
_atom_site_symmetry_multiplicity
_atom_site_calc_flag
_atom_site_refinement_flags
C1 C 0.7878(6) 0.2058(3) 0.3126(3) 0.0345(18) Uani 1 1 d .
C2 C 0.8577(11) 0.2438(6) 0.3341(6) 0.113(3) Uani 1 1 d .
C3 C 0.9323(10) 0.2472(5) 0.2996(6) 0.113(3) Uani 1 1 d .
H3A H 0.9819 0.2691 0.3153 0.169 Uiso 1 1 calc R
H3B H 0.9060 0.2598 0.2651 0.169 Uiso 1 1 calc R
H3C H 0.9594 0.2151 0.2951 0.169 Uiso 1 1 calc R
C4 C 0.8887(10) 0.2380(5) 0.3896(5) 0.113(3) Uani 1 1 d .
H4A H 0.9048 0.2040 0.3969 0.169 Uiso 1 1 calc R
H4B H 0.8376 0.2478 0.4105 0.169 Uiso 1 1 calc R
H4C H 0.9447 0.2582 0.3991 0.169 Uiso 1 1 calc R
C5 C 0.8072(10) 0.2933(5) 0.3344(6) 0.113(3) Uani 1 1 d .
H5A H 0.7663 0.2941 0.3632 0.169 Uiso 1 1 calc R
H5B H 0.7685 0.2982 0.3006 0.169 Uiso 1 1 calc R
H5C H 0.8547 0.3191 0.3397 0.169 Uiso 1 1 calc R
C6 C 0.7819(5) 0.0668(3) 0.3921(3) 0.0347(19) Uani 1 1 d .
C7 C 0.8228(8) 0.0500(5) 0.4463(4) 0.0785(18) Uani 1 1 d .
C8 C 0.7526(7) 0.0457(4) 0.4845(3) 0.066(3) Uani 1 1 d .
H8A H 0.7832 0.0325 0.5178 0.100 Uiso 1 1 calc R
H8B H 0.7014 0.0240 0.4703 0.100 Uiso 1 1 calc R
H8C H 0.7263 0.0776 0.4910 0.100 Uiso 1 1 calc R
C9 C 0.8514(8) -0.0053(5) 0.4398(4) 0.0785(18) Uani 1 1 d .
H9A H 0.8939 -0.0082 0.4119 0.118 Uiso 1 1 calc R
H9B H 0.7941 -0.0245 0.4302 0.118 Uiso 1 1 calc R
H9C H 0.8837 -0.0172 0.4733 0.118 Uiso 1 1 calc R
C10 C 0.9087(8) 0.0750(5) 0.4629(4) 0.0785(18) Uani 1 1 d .
H10A H 0.8943 0.1087 0.4709 0.118 Uiso 1 1 calc R
H10B H 0.9505 0.0740 0.4346 0.118 Uiso 1 1 calc R
H10C H 0.9402 0.0594 0.4946 0.118 Uiso 1 1 calc R
C11 C 0.4469(5) -0.0044(3) 0.3447(3) 0.0253(16) Uani 1 1 d .
C12 C 0.4750(9) -0.0472(6) 0.3797(7) 0.121(3) Uani 1 1 d .
C13 C 0.4001(9) -0.0718(6) 0.3990(6) 0.121(3) Uani 1 1 d .
H13A H 0.3784 -0.0977 0.3744 0.181 Uiso 1 1 calc R
H13B H 0.3478 -0.0493 0.4025 0.181 Uiso 1 1 calc R
H13C H 0.4215 -0.0857 0.4337 0.181 Uiso 1 1 calc R
C14 C 0.5780(9) -0.0500(6) 0.3907(6) 0.121(3) Uani 1 1 d .
H14A H 0.5948 -0.0766 0.4154 0.181 Uiso 1 1 calc R
H14B H 0.6023 -0.0195 0.4065 0.181 Uiso 1 1 calc R
H14C H 0.6061 -0.0558 0.3577 0.181 Uiso 1 1 calc R
C15 C 0.4763(9) -0.0196(5) 0.4436(6) 0.121(3) Uani 1 1 d .
H15A H 0.4170 -0.0018 0.4456 0.181 Uiso 1 1 calc R
H15B H 0.5301 0.0028 0.4491 0.181 Uiso 1 1 calc R
H15C H 0.4826 -0.0447 0.4710 0.181 Uiso 1 1 calc R
C16 C 0.2832(5) 0.0004(2) 0.2331(3) 0.0248(16) Uani 1 1 d .
H16A H 0.3132 -0.0257 0.2558 0.030 Uiso 1 1 calc R
H16B H 0.2838 -0.0093 0.1957 0.030 Uiso 1 1 calc R
C17 C 0.1813(5) 0.0089(3) 0.2457(3) 0.0294(17) Uani 1 1 d .
H17A H 0.1480 0.0305 0.2189 0.035 Uiso 1 1 calc R
H17B H 0.1466 -0.0223 0.2450 0.035 Uiso 1 1 calc R
C18 C 0.1113(5) 0.0713(3) 0.3017(3) 0.0285(17) Uani 1 1 d .
H18A H 0.1046 0.0790 0.3391 0.034 Uiso 1 1 calc R
H18B H 0.0488 0.0602 0.2849 0.034 Uiso 1 1 calc R
C19 C 0.1415(5) 0.1165(3) 0.2735(3) 0.0286(17) Uani 1 1 d .
H19A H 0.1086 0.1174 0.2372 0.034 Uiso 1 1 calc R
H19B H 0.1226 0.1455 0.2926 0.034 Uiso 1 1 calc R
C20 C 0.1707(5) -0.0056(3) 0.3400(3) 0.0287(17) Uani 1 1 d .
H20A H 0.1895 0.0088 0.3752 0.034 Uiso 1 1 calc R
H20B H 0.2143 -0.0329 0.3354 0.034 Uiso 1 1 calc R
C21 C 0.0700(5) -0.0256(3) 0.3393(3) 0.0382(19) Uani 1 1 d .
H21A H 0.0286 -0.0009 0.3533 0.046 Uiso 1 1 calc R
H21B H 0.0443 -0.0330 0.3024 0.046 Uiso 1 1 calc R
C22 C 0.0694(7) -0.0713(3) 0.3728(4) 0.051(2) Uani 1 1 d .
H22A H 0.1059 -0.0655 0.4076 0.061 Uiso 1 1 calc R
H22B H 0.0034 -0.0793 0.3789 0.061 Uiso 1 1 calc R
C23 C 0.1127(11) -0.1134(4) 0.3456(7) 0.115(6) Uani 1 1 d .
H23A H 0.0758 -0.1195 0.3115 0.172 Uiso 1 1 calc R
H23B H 0.1119 -0.1423 0.3679 0.172 Uiso 1 1 calc R
H23C H 0.1783 -0.1056 0.3399 0.172 Uiso 1 1 calc R
C24 C 0.2667(5) 0.1340(3) 0.3911(3) 0.0254(16) Uani 1 1 d .
C25 C 0.2297(6) 0.1411(3) 0.4448(3) 0.039(2) Uani 1 1 d .
C26 C 0.3011(8) 0.1164(5) 0.4865(4) 0.089(4) Uani 1 1 d .
H26A H 0.2725 0.1132 0.5199 0.133 Uiso 1 1 calc R
H26B H 0.3588 0.1360 0.4923 0.133 Uiso 1 1 calc R
H26C H 0.3171 0.0842 0.4739 0.133 Uiso 1 1 calc R
C27 C 0.1378(9) 0.1156(5) 0.4468(5) 0.088(4) Uani 1 1 d .
H27A H 0.1104 0.1247 0.4792 0.132 Uiso 1 1 calc R
H27B H 0.1484 0.0806 0.4466 0.132 Uiso 1 1 calc R
H27C H 0.0941 0.1247 0.4159 0.132 Uiso 1 1 calc R
C28 C 0.2233(10) 0.1929(4) 0.4581(4) 0.078(4) Uani 1 1 d .
H28A H 0.1719 0.2079 0.4350 0.118 Uiso 1 1 calc R
H28B H 0.2835 0.2089 0.4533 0.118 Uiso 1 1 calc R
H28C H 0.2103 0.1962 0.4951 0.118 Uiso 1 1 calc R
C29 C 0.5515(6) 0.2247(3) 0.3791(3) 0.041(2) Uani 1 1 d .
C30 C 0.5702(7) 0.2289(4) 0.4385(4) 0.063(3) Uani 1 1 d .
C31 C 0.4847(10) 0.2220(8) 0.4644(5) 0.155(9) Uani 1 1 d .
H31A H 0.4415 0.2492 0.4561 0.232 Uiso 1 1 calc R
H31B H 0.5013 0.2203 0.5028 0.232 Uiso 1 1 calc R
H31C H 0.4536 0.1919 0.4520 0.232 Uiso 1 1 calc R
C32 C 0.6539(11) 0.1981(6) 0.4581(5) 0.122(6) Uani 1 1 d .
H32A H 0.6317 0.1668 0.4697 0.183 Uiso 1 1 calc R
H32B H 0.6906 0.2143 0.4879 0.183 Uiso 1 1 calc R
H32C H 0.6943 0.1933 0.4295 0.183 Uiso 1 1 calc R
C33 C 0.6032(12) 0.2834(5) 0.4535(5) 0.120(6) Uani 1 1 d .
H33A H 0.6726 0.2853 0.4568 0.180 Uiso 1 1 calc R
H33B H 0.5803 0.2926 0.4871 0.180 Uiso 1 1 calc R
H33C H 0.5767 0.3055 0.4256 0.180 Uiso 1 1 calc R
C34 C 0.3559(11) 0.3027(4) 0.3079(6) 0.109(3) Uani 1 1 d .
C35 C 0.2917(8) 0.3366(5) 0.3347(4) 0.0785(18) Uani 1 1 d .
C36 C 0.2058(8) 0.3116(5) 0.3490(4) 0.0785(4) Uani 1 1 d .
H36A H 0.1794 0.3294 0.3774 0.118 Uiso 1 1 calc R
H36B H 0.2226 0.2788 0.3611 0.118 Uiso 1 1 calc R
H36C H 0.1586 0.3100 0.3180 0.118 Uiso 1 1 calc R
C37 C 0.2870(8) 0.3850(4) 0.3095(4) 0.0785(4) Uani 1 1 d .
H37A H 0.2547 0.3825 0.2736 0.118 Uiso 1 1 calc R
H37B H 0.3515 0.3973 0.3079 0.118 Uiso 1 1 calc R
H37C H 0.2518 0.4072 0.3304 0.118 Uiso 1 1 calc R
C38 C 0.3455(13) 0.3448(6) 0.3928(6) 0.148(8) Uani 1 1 d .
H38A H 0.3355 0.3782 0.4041 0.222 Uiso 1 1 calc R
H38B H 0.4136 0.3390 0.3921 0.222 Uiso 1 1 calc R
H38C H 0.3202 0.3224 0.4177 0.222 Uiso 1 1 calc R
Co1 Co 0.72313(6) 0.10509(3) 0.30747(3) 0.0218(2) Uani 1 1 d .
Co2 Co 0.30450(6) 0.06681(3) 0.31045(3) 0.0159(2) Uani 1 1 d .
Co3 Co 0.53253(15) 0.27992(7) 0.27903(8) 0.0331(5) Uani 0.50 1 d P
Dy1 Dy 0.5000 0.068455(15) 0.2500 0.01558(14) Uani 1 2 d S
Dy2 Dy 0.37378(2) 0.181791(11) 0.291510(12) 0.02199(13) Uani 1 1 d .
N1 N 0.1834(4) 0.0312(2) 0.2991(2) 0.0229(13) Uani 1 1 d .
O1 O 0.7872(4) 0.1660(2) 0.3368(2) 0.0371(13) Uani 1 1 d .
O2 O 0.8345(4) 0.0671(2) 0.35459(19) 0.0369(13) Uani 1 1 d .
O3 O 0.6982(3) 0.0801(2) 0.3834(2) 0.0344(13) Uani 1 1 d .
O4 O 0.5956(3) 0.13404(16) 0.28236(17) 0.0209(10) Uani 1 1 d .
O5 O 0.5022(3) 0.00842(17) 0.31285(18) 0.0234(11) Uani 1 1 d .
O6 O 0.3651(3) 0.01377(16) 0.34871(17) 0.0221(10) Uani 1 1 d .
O7 O 0.4188(3) 0.10320(15) 0.31686(16) 0.0162(9) Uani 1 1 d .
O8 O 0.3333(3) 0.04446(16) 0.24295(16) 0.0198(10) Uani 1 1 d .
O9 O 0.2417(3) 0.11713(16) 0.27111(17) 0.0194(10) Uani 1 1 d .
O10 O 0.2706(3) 0.08937(16) 0.37660(17) 0.0208(10) Uani 1 1 d .
O11 O 0.2922(3) 0.16919(17) 0.36617(18) 0.0253(11) Uani 1 1 d .
O12 O 0.5059(4) 0.18860(18) 0.3586(2) 0.0357(13) Uani 1 1 d .
O13 O 0.2638(4) 0.21530(19) 0.2291(2) 0.0397(14) Uani 1 1 d .
O14 O 0.5000 0.2213(3) 0.2500 0.047(2) Uani 1 2 d S
O15 O 0.3607(4) 0.25929(17) 0.3211(2) 0.0337(12) Uani 1 1 d .
O16 O 0.5829(4) 0.2572(2) 0.3520(2) 0.0547(17) Uani 1 1 d .
O17 O 0.4065(7) 0.3215(2) 0.2768(4) 0.109(3) Uani 1 1 d .
O18 O 0.5197(5) 0.0943(3) 0.4138(2) 0.067(2) Uani 1 1 d .

loop_
_atom_site_aniso_label
_atom_site_aniso_U_11
_atom_site_aniso_U_22
_atom_site_aniso_U_33
_atom_site_aniso_U_23
_atom_site_aniso_U_13
_atom_site_aniso_U_12
C1 0.036(4) 0.044(5) 0.024(4) -0.011(4) 0.001(3) -0.008(4)
C2 0.109(6) 0.120(6) 0.111(6) -0.060(5) 0.026(4) -0.068(5)
C3 0.109(6) 0.120(6) 0.111(6) -0.060(5) 0.026(4) -0.068(5)
C4 0.109(6) 0.120(6) 0.111(6) -0.060(5) 0.026(4) -0.068(5)
C5 0.109(6) 0.120(6) 0.111(6) -0.060(5) 0.026(4) -0.068(5)
C6 0.027(4) 0.047(5) 0.030(4) 0.003(4) 0.003(3) -0.004(4)
C7 0.070(4) 0.114(5) 0.053(3) 0.027(3) 0.010(3) 0.005(4)
C8 0.041(5) 0.126(10) 0.032(5) 0.021(6) 0.002(4) -0.008(6)
C9 0.070(4) 0.114(5) 0.053(3) 0.027(3) 0.010(3) 0.005(4)
C10 0.070(4) 0.114(5) 0.053(3) 0.027(3) 0.010(3) 0.005(4)
C11 0.020(4) 0.027(4) 0.028(4) 0.005(3) 0.001(3) 0.001(3)
C12 0.069(4) 0.147(7) 0.146(7) 0.117(6) 0.010(4) 0.028(4)
C13 0.069(4) 0.147(7) 0.146(7) 0.117(6) 0.010(4) 0.028(4)
C14 0.069(4) 0.147(7) 0.146(7) 0.117(6) 0.010(4) 0.028(4)
C15 0.069(4) 0.147(7) 0.146(7) 0.117(6) 0.010(4) 0.028(4)
C16 0.025(4) 0.016(4) 0.033(4) -0.006(3) 0.000(3) -0.006(3)
C17 0.029(4) 0.033(4) 0.028(4) -0.003(3) 0.006(3) -0.011(3)
C18 0.014(3) 0.043(5) 0.028(4) 0.004(3) 0.002(3) 0.002(3)
C19 0.019(4) 0.029(4) 0.038(4) 0.003(3) 0.008(3) 0.003(3)
C20 0.025(4) 0.034(4) 0.028(4) 0.007(3) 0.005(3) -0.010(3)
C21 0.027(4) 0.043(5) 0.046(5) -0.001(4) 0.011(4) -0.011(4)
C22 0.054(6) 0.057(6) 0.042(5) 0.008(4) 0.010(4) -0.029(5)
C23 0.135(13) 0.043(7) 0.177(16) 0.011(8) 0.064(11) -0.017(8)
C24 0.020(4) 0.029(4) 0.027(4) -0.004(3) 0.005(3) 0.000(3)
C25 0.058(5) 0.039(5) 0.025(4) -0.001(3) 0.025(4) 0.001(4)
C26 0.087(8) 0.138(12) 0.043(6) 0.027(7) 0.016(6) 0.049(8)
C27 0.094(9) 0.108(11) 0.071(8) -0.030(7) 0.051(7) -0.023(8)
C28 0.129(11) 0.070(7) 0.046(6) -0.019(5) 0.051(7) -0.012(7)
C29 0.036(5) 0.050(6) 0.037(5) -0.012(4) 0.007(4) -0.009(4)
C30 0.059(6) 0.101(9) 0.030(5) -0.006(5) 0.011(5) -0.018(6)
C31 0.085(10) 0.32(3) 0.063(9) -0.023(13) 0.020(8) -0.044(14)
C32 0.109(12) 0.189(18) 0.063(9) -0.019(10) -0.011(8) 0.027(12)
C33 0.162(15) 0.130(13) 0.071(9) -0.037(9) 0.026(9) -0.071(12)
C34 0.141(7) 0.037(4) 0.173(8) 0.038(4) 0.135(6) 0.032(4)
C35 0.070(4) 0.114(5) 0.053(3) 0.027(3) 0.010(3) 0.005(4)
C36 0.0696(8) 0.1137(5) 0.0530(4) 0.027(4) 0.0104(8) 0.0049(4)
C37 0.0696(8) 0.1137(5) 0.0530(4) 0.027(4) 0.0104(8) 0.0049(4)
C38 0.169(16) 0.160(16) 0.129(14) -0.106(13) 0.084(12) -0.084(14)
Co1 0.0203(5) 0.0287(5) 0.0161(5) 0.0000(4) 0.0000(4) -0.0021(4)
Co2 0.0146(4) 0.0184(5) 0.0147(4) 0.0013(3) 0.0014(3) -0.0002(3)
Co3 0.0451(13) 0.0197(10) 0.0372(12) -0.0065(9) 0.0174(10) -0.0099(9)
Dy1 0.0146(2) 0.0169(2) 0.0154(2) 0.000 0.00230(17) 0.000
Dy2 0.0282(2) 0.0164(2) 0.0225(2) -0.00074(12) 0.00816(15) -0.00048(13)
N1 0.014(3) 0.030(3) 0.025(3) 0.003(3) 0.001(2) -0.002(2)
O1 0.046(3) 0.040(3) 0.024(3) -0.004(2) -0.003(2) -0.011(3)
O2 0.036(3) 0.059(4) 0.015(3) 0.006(2) 0.001(2) 0.003(3)
O3 0.026(3) 0.052(4) 0.025(3) 0.011(2) 0.002(2) -0.002(2)
O4 0.021(2) 0.025(3) 0.016(2) -0.0032(19) -0.0009(19) -0.0016(19)
O5 0.020(2) 0.024(3) 0.027(3) 0.008(2) 0.004(2) 0.005(2)
O6 0.020(2) 0.022(3) 0.025(3) 0.008(2) 0.006(2) -0.001(2)
O7 0.015(2) 0.018(2) 0.015(2) -0.0011(18) 0.0013(17) -0.0032(18)
O8 0.022(2) 0.020(2) 0.017(2) -0.0010(19) 0.0016(19) -0.0021(19)
O9 0.017(2) 0.022(2) 0.019(2) 0.0028(19) 0.0040(18) 0.0050(19)
O10 0.020(2) 0.027(3) 0.016(2) 0.003(2) 0.0040(19) 0.001(2)
O11 0.029(3) 0.026(3) 0.022(3) -0.002(2) 0.011(2) -0.004(2)
O12 0.031(3) 0.031(3) 0.045(3) -0.019(2) 0.003(2) -0.003(2)
O13 0.053(4) 0.028(3) 0.037(3) 0.006(2) 0.004(3) 0.010(3)
O14 0.060(5) 0.023(4) 0.062(6) 0.000 0.035(5) 0.000
O15 0.050(3) 0.021(3) 0.031(3) -0.005(2) 0.009(2) 0.001(2)
O16 0.057(4) 0.061(4) 0.045(4) -0.005(3) 0.003(3) -0.023(3)
O17 0.141(7) 0.037(4) 0.173(8) 0.038(4) 0.135(6) 0.032(4)
O18 0.054(4) 0.110(6) 0.038(4) -0.007(4) 0.008(3) -0.002(4)

loop_
_atom_type_symbol
_atom_type_description
_atom_type_scat_dispersion_real
_atom_type_scat_dispersion_imag
_atom_type_scat_source
C C 0.0033 0.0016 'International Tables Vol C Tables 4.2.6.8 and 6.1.1.4'
H H 0.0000 0.0000 'International Tables Vol C Tables 4.2.6.8 and 6.1.1.4'
N N 0.0061 0.0033 'International Tables Vol C Tables 4.2.6.8 and 6.1.1.4'
O O 0.0106 0.0060 'International Tables Vol C Tables 4.2.6.8 and 6.1.1.4'
Co Co 0.3494 0.9721 'International Tables Vol C Tables 4.2.6.8 and 6.1.1.4'
Dy Dy -0.1892 4.4098 'International Tables Vol C Tables 4.2.6.8 and 6.1.1.4'

loop_
_geom_angle_atom_site_label_1
_geom_angle_atom_site_label_2
_geom_angle_atom_site_label_3
_geom_angle
_geom_angle_site_symmetry_1
_geom_angle_site_symmetry_3
O13 C1 O1 124.2(7) 2_655 .
O13 C1 C2 117.6(10) 2_655 .
O1 C1 C2 118.1(10) . .
C4 C2 C3 115.7(14) . .
C4 C2 C1 113.4(12) . .
C3 C2 C1 108.7(10) . .
C4 C2 C5 100.7(12) . .
C3 C2 C5 108.3(14) . .
C1 C2 C5 109.5(12) . .
C2 C3 H3A 109.5 . .
C2 C3 H3B 109.5 . .
H3A C3 H3B 109.5 . .
C2 C3 H3C 109.4 . .
H3A C3 H3C 109.5 . .
H3B C3 H3C 109.5 . .
C2 C4 H4A 109.4 . .
C2 C4 H4B 109.5 . .
H4A C4 H4B 109.5 . .
C2 C4 H4C 109.5 . .
H4A C4 H4C 109.5 . .
H4B C4 H4C 109.5 . .
C2 C5 H5A 109.4 . .
C2 C5 H5B 109.5 . .
H5A C5 H5B 109.5 . .
C2 C5 H5C 109.5 . .
H5A C5 H5C 109.5 . .
H5B C5 H5C 109.5 . .
O3 C6 O2 119.3(7) . .
O3 C6 C7 121.5(8) . .
O2 C6 C7 119.2(8) . .
O3 C6 Co1 59.1(4) . .
O2 C6 Co1 60.8(4) . .
C7 C6 Co1 172.2(7) . .
C10 C7 C8 117.5(11) . .
C10 C7 C6 110.9(9) . .
C8 C7 C6 114.0(9) . .
C10 C7 C9 106.1(10) . .
C8 C7 C9 100.7(10) . .
C6 C7 C9 106.1(9) . .
C7 C8 H8A 109.5 . .
C7 C8 H8B 109.5 . .
H8A C8 H8B 109.5 . .
C7 C8 H8C 109.5 . .
H8A C8 H8C 109.5 . .
H8B C8 H8C 109.5 . .
C7 C9 H9A 109.5 . .
C7 C9 H9B 109.5 . .
H9A C9 H9B 109.5 . .
C7 C9 H9C 109.5 . .
H9A C9 H9C 109.5 . .
H9B C9 H9C 109.5 . .
C7 C10 H10A 109.5 . .
C7 C10 H10B 109.5 . .
H10A C10 H10B 109.5 . .
C7 C10 H10C 109.4 . .
H10A C10 H10C 109.5 . .
H10B C10 H10C 109.5 . .
O5 C11 O6 125.6(6) . .
O5 C11 C12 117.7(8) . .
O6 C11 C12 116.5(8) . .
C13 C12 C14 133.7(10) . .
C13 C12 C11 115.3(10) . .
C14 C12 C11 110.5(10) . .
C13 C12 C15 79.9(12) . .
C14 C12 C15 86.2(12) . .
C11 C12 C15 100.2(11) . .
C12 C13 H13A 109.3 . .
C12 C13 H13B 109.5 . .
H13A C13 H13B 109.5 . .
C12 C13 H13C 109.5 . .
H13A C13 H13C 109.5 . .
H13B C13 H13C 109.5 . .
C12 C14 H14A 109.4 . .
C12 C14 H14B 109.5 . .
H14A C14 H14B 109.5 . .
C12 C14 H14C 109.4 . .
H14A C14 H14C 109.5 . .
H14B C14 H14C 109.5 . .
C12 C15 H15A 109.4 . .
C12 C15 H15B 109.5 . .
H15A C15 H15B 109.5 . .
C12 C15 H15C 109.5 . .
H15A C15 H15C 109.5 . .
H15B C15 H15C 109.5 . .
O8 C16 C17 107.3(5) . .
O8 C16 H16A 110.3 . .
C17 C16 H16A 110.3 . .
O8 C16 H16B 110.3 . .
C17 C16 H16B 110.3 . .
H16A C16 H16B 108.5 . .
N1 C17 C16 109.0(5) . .
N1 C17 H17A 109.9 . .
C16 C17 H17A 109.9 . .
N1 C17 H17B 109.9 . .
C16 C17 H17B 109.9 . .
H17A C17 H17B 108.3 . .
N1 C18 C19 110.8(6) . .
N1 C18 H18A 109.5 . .
C19 C18 H18A 109.5 . .
N1 C18 H18B 109.5 . .
C19 C18 H18B 109.5 . .
H18A C18 H18B 108.1 . .
O9 C19 C18 111.1(5) . .
O9 C19 H19A 109.4 . .
C18 C19 H19A 109.4 . .
O9 C19 H19B 109.4 . .
C18 C19 H19B 109.4 . .
H19A C19 H19B 108.0 . .
N1 C20 C21 115.1(6) . .
N1 C20 H20A 108.5 . .
C21 C20 H20A 108.5 . .
N1 C20 H20B 108.5 . .
C21 C20 H20B 108.5 . .
H20A C20 H20B 107.5 . .
C22 C21 C20 110.7(7) . .
C22 C21 H21A 109.5 . .
C20 C21 H21A 109.5 . .
C22 C21 H21B 109.5 . .
C20 C21 H21B 109.5 . .
H21A C21 H21B 108.1 . .
C23 C22 C21 110.9(8) . .
C23 C22 H22A 109.5 . .
C21 C22 H22A 109.4 . .
C23 C22 H22B 109.5 . .
C21 C22 H22B 109.5 . .
H22A C22 H22B 108.0 . .
C22 C23 H23A 109.5 . .
C22 C23 H23B 109.4 . .
H23A C23 H23B 109.5 . .
C22 C23 H23C 109.5 . .
H23A C23 H23C 109.5 . .
H23B C23 H23C 109.5 . .
O11 C24 O10 125.7(6) . .
O11 C24 C25 120.3(6) . .
O10 C24 C25 114.0(6) . .
C28 C25 C27 112.1(9) . .
C28 C25 C24 111.4(7) . .
C27 C25 C24 110.8(7) . .
C28 C25 C26 108.8(9) . .
C27 C25 C26 106.2(9) . .
C24 C25 C26 107.3(7) . .
C25 C26 H26A 109.5 . .
C25 C26 H26B 109.5 . .
H26A C26 H26B 109.5 . .
C25 C26 H26C 109.4 . .
H26A C26 H26C 109.5 . .
H26B C26 H26C 109.5 . .
C25 C27 H27A 109.5 . .
C25 C27 H27B 109.5 . .
H27A C27 H27B 109.5 . .
C25 C27 H27C 109.5 . .
H27A C27 H27C 109.5 . .
H27B C27 H27C 109.5 . .
C25 C28 H28A 109.5 . .
C25 C28 H28B 109.5 . .
H28A C28 H28B 109.5 . .
C25 C28 H28C 109.4 . .
H28A C28 H28C 109.5 . .
H28B C28 H28C 109.5 . .
O16 C29 O12 122.3(8) . .
O16 C29 C30 117.8(8) . .
O12 C29 C30 119.9(8) . .
C31 C30 C32 116.3(12) . .
C31 C30 C29 112.1(9) . .
C32 C30 C29 109.8(9) . .
C31 C30 C33 104.5(12) . .
C32 C30 C33 104.6(11) . .
C29 C30 C33 108.8(9) . .
C30 C31 H31A 109.4 . .
C30 C31 H31B 109.5 . .
H31A C31 H31B 109.5 . .
C30 C31 H31C 109.5 . .
H31A C31 H31C 109.5 . .
H31B C31 H31C 109.5 . .
C30 C32 H32A 109.5 . .
C30 C32 H32B 109.4 . .
H32A C32 H32B 109.5 . .
C30 C32 H32C 109.5 . .
H32A C32 H32C 109.5 . .
H32B C32 H32C 109.5 . .
C30 C33 H33A 109.5 . .
C30 C33 H33B 109.5 . .
H33A C33 H33B 109.5 . .
C30 C33 H33C 109.5 . .
H33A C33 H33C 109.5 . .
H33B C33 H33C 109.5 . .
O17 C34 O15 123.9(9) . .
O17 C34 C35 116.3(9) . .
O15 C34 C35 119.5(9) . .
C36 C35 C37 122.0(11) . .
C36 C35 C34 111.6(12) . .
C37 C35 C34 111.4(10) . .
C36 C35 C38 99.4(9) . .
C37 C35 C38 105.4(12) . .
C34 C35 C38 104.5(12) . .
C35 C36 H36A 109.5 . .
C35 C36 H36B 109.6 . .
H36A C36 H36B 109.4 . .
C35 C36 H36C 109.5 . .
H36A C36 H36C 109.4 . .
H36B C36 H36C 109.4 . .
C35 C37 H37A 109.5 . .
C35 C37 H37B 109.5 . .
H37A C37 H37B 109.5 . .
C35 C37 H37C 109.4 . .
H37A C37 H37C 109.5 . .
H37B C37 H37C 109.5 . .
C35 C38 H38A 109.4 . .
C35 C38 H38B 109.5 . .
H38A C38 H38B 109.5 . .
C35 C38 H38C 109.5 . .
H38A C38 H38C 109.5 . .
H38B C38 H38C 109.5 . .
O1 Co1 O4 98.0(2) . .
O1 Co1 O3 92.7(2) . .
O4 Co1 O3 100.85(19) . .
O1 Co1 O9 94.30(19) . 2_655
O4 Co1 O9 86.08(18) . 2_655
O3 Co1 O9 169.3(2) . 2_655
O1 Co1 O2 85.8(2) . .
O4 Co1 O2 161.7(2) . .
O3 Co1 O2 61.01(19) . .
O9 Co1 O2 111.55(18) 2_655 .
O1 Co1 O8 165.71(19) . 2_655
O4 Co1 O8 81.97(17) . 2_655
O3 Co1 O8 101.32(19) . 2_655
O9 Co1 O8 71.42(16) 2_655 2_655
O2 Co1 O8 98.71(19) . 2_655
O1 Co1 C6 86.5(2) . .
O4 Co1 C6 131.0(2) . .
O3 Co1 C6 30.2(2) . .
O9 Co1 C6 142.5(2) 2_655 .
O2 Co1 C6 31.0(2) . .
O8 Co1 C6 104.4(2) 2_655 .
O1 Co1 Dy2 83.43(15) . 2_655
O4 Co1 Dy2 41.72(13) . 2_655
O3 Co1 Dy2 140.53(14) . 2_655
O9 Co1 Dy2 48.58(12) 2_655 2_655
O2 Co1 Dy2 156.24(15) . 2_655
O8 Co1 Dy2 87.25(11) 2_655 2_655
C6 Co1 Dy2 165.9(2) . 2_655
O1 Co1 Dy1 138.52(16) . .
O4 Co1 Dy1 40.64(13) . .
O3 Co1 Dy1 93.21(14) . .
O9 Co1 Dy1 86.79(11) 2_655 .
O2 Co1 Dy1 132.05(15) . .
O8 Co1 Dy1 43.96(11) 2_655 .
C6 Co1 Dy1 116.67(18) . .
Dy2 Co1 Dy1 66.505(17) 2_655 .
O9 Co2 O7 90.29(19) . .
O9 Co2 O10 94.47(19) . .
O7 Co2 O10 92.44(19) . .
O9 Co2 O8 84.00(19) . .
O7 Co2 O8 89.29(18) . .
O10 Co2 O8 177.70(19) . .
O9 Co2 O6 177.6(2) . .
O7 Co2 O6 91.70(18) . .
O10 Co2 O6 86.77(19) . .
O8 Co2 O6 94.69(19) . .
O9 Co2 N1 86.3(2) . .
O7 Co2 N1 176.1(2) . .
O10 Co2 N1 89.8(2) . .
O8 Co2 N1 88.4(2) . .
O6 Co2 N1 91.6(2) . .
O9 Co2 Dy1 96.62(13) . .
O7 Co2 Dy1 44.27(13) . .
O10 Co2 Dy1 135.08(13) . .
O8 Co2 Dy1 46.97(13) . .
O6 Co2 Dy1 83.90(13) . .
N1 Co2 Dy1 134.18(17) . .
O9 Co2 Dy2 49.93(13) . .
O7 Co2 Dy2 41.87(13) . .
O10 Co2 Dy2 85.48(14) . .
O8 Co2 Dy2 94.82(13) . .
O6 Co2 Dy2 132.30(14) . .
N1 Co2 Dy2 135.27(17) . .
Dy1 Co2 Dy2 69.545(19) . .
Co3 Co3 O14 62.97(13) 2_655 .
Co3 Co3 O16 158.4(2) 2_655 .
O14 Co3 O16 98.3(2) . .
Co3 Co3 O17 68.0(3) 2_655 2_655
O14 Co3 O17 108.7(2) . 2_655
O16 Co3 O17 131.8(4) . 2_655
Co3 Co3 O17 65.6(3) 2_655 .
O14 Co3 O17 107.2(3) . .
O16 Co3 O17 114.2(3) . .
O17 Co3 O17 95.2(4) 2_655 .
O5 Dy1 O5 87.7(2) . 2_655
O5 Dy1 O7 145.40(15) . 2_655
O5 Dy1 O7 76.43(15) 2_655 2_655
O5 Dy1 O7 76.43(15) . .
O5 Dy1 O7 145.40(15) 2_655 .
O7 Dy1 O7 131.8(2) 2_655 .
O5 Dy1 O4 139.62(16) . 2_655
O5 Dy1 O4 110.33(16) 2_655 2_655
O7 Dy1 O4 74.97(15) 2_655 2_655
O7 Dy1 O4 68.40(15) . 2_655
O5 Dy1 O4 110.33(16) . .
O5 Dy1 O4 139.62(16) 2_655 .
O7 Dy1 O4 68.40(15) 2_655 .
O7 Dy1 O4 74.97(15) . .
O4 Dy1 O4 79.5(2) 2_655 .
O5 Dy1 O8 78.30(15) . .
O5 Dy1 O8 79.09(15) 2_655 .
O7 Dy1 O8 126.87(14) 2_655 .
O7 Dy1 O8 67.77(14) . .
O4 Dy1 O8 70.61(15) 2_655 .
O4 Dy1 O8 138.57(15) . .
O5 Dy1 O8 79.09(15) . 2_655
O5 Dy1 O8 78.30(15) 2_655 2_655
O7 Dy1 O8 67.77(14) 2_655 2_655
O7 Dy1 O8 126.87(14) . 2_655
O4 Dy1 O8 138.57(15) 2_655 2_655
O4 Dy1 O8 70.61(15) . 2_655
O8 Dy1 O8 148.5(2) . 2_655
O5 Dy1 Co2 111.21(11) . 2_655
O5 Dy1 Co2 67.56(11) 2_655 2_655
O7 Dy1 Co2 34.26(10) 2_655 2_655
O7 Dy1 Co2 146.90(10) . 2_655
O4 Dy1 Co2 109.07(11) 2_655 2_655
O4 Dy1 Co2 72.21(11) . 2_655
O8 Dy1 Co2 144.43(10) . 2_655
O8 Dy1 Co2 34.83(10) 2_655 2_655
O5 Dy1 Co2 67.56(11) . .
O5 Dy1 Co2 111.21(11) 2_655 .
O7 Dy1 Co2 146.90(10) 2_655 .
O7 Dy1 Co2 34.26(10) . .
O4 Dy1 Co2 72.21(11) 2_655 .
O4 Dy1 Co2 109.07(11) . .
O8 Dy1 Co2 34.83(10) . .
O8 Dy1 Co2 144.43(10) 2_655 .
Co2 Dy1 Co2 178.42(3) 2_655 .
O5 Dy1 Co1 116.44(11) . 2_655
O5 Dy1 Co1 88.48(11) 2_655 2_655
O7 Dy1 Co1 93.97(10) 2_655 2_655
O7 Dy1 Co1 72.18(10) . 2_655
O4 Dy1 Co1 33.86(11) 2_655 2_655
O4 Dy1 Co1 112.58(11) . 2_655
O8 Dy1 Co1 38.89(10) . 2_655
O8 Dy1 Co1 159.42(10) 2_655 2_655
Co2 Dy1 Co1 125.15(2) 2_655 2_655
Co2 Dy1 Co1 55.41(2) . 2_655
O5 Dy1 Co1 88.48(11) . .
O5 Dy1 Co1 116.44(11) 2_655 .
O7 Dy1 Co1 72.18(10) 2_655 .
O7 Dy1 Co1 93.97(10) . .
O4 Dy1 Co1 112.58(11) 2_655 .
O4 Dy1 Co1 33.86(11) . .
O8 Dy1 Co1 159.42(10) . .
O8 Dy1 Co1 38.89(10) 2_655 .
Co2 Dy1 Co1 55.41(2) 2_655 .
Co2 Dy1 Co1 125.15(2) . .
Co1 Dy1 Co1 146.25(3) 2_655 .
O15 Dy2 O13 77.07(19) . .
O15 Dy2 O7 144.18(16) . .
O13 Dy2 O7 135.32(17) . .
O15 Dy2 O11 79.00(17) . .
O13 Dy2 O11 105.15(18) . .
O7 Dy2 O11 77.45(16) . .
O15 Dy2 O4 144.15(17) . 2_655
O13 Dy2 O4 81.14(17) . 2_655
O7 Dy2 O4 68.46(14) . 2_655
O11 Dy2 O4 134.68(16) . 2_655
O15 Dy2 O12 77.13(18) . .
O13 Dy2 O12 151.51(18) . .
O7 Dy2 O12 73.00(16) . .
O11 Dy2 O12 81.46(18) . .
O4 Dy2 O12 114.28(16) 2_655 .
O15 Dy2 O14 79.1(2) . .
O13 Dy2 O14 89.77(16) . .
O7 Dy2 O14 110.22(18) . .
O11 Dy2 O14 149.86(14) . .
O4 Dy2 O14 72.66(17) 2_655 .
O12 Dy2 O14 73.66(14) . .
O15 Dy2 O9 128.95(16) . .
O13 Dy2 O9 73.64(17) . .
O7 Dy2 O9 65.49(13) . .
O11 Dy2 O9 69.77(15) . .
O4 Dy2 O9 69.34(14) 2_655 .
O12 Dy2 O9 133.30(16) . .
O14 Dy2 O9 140.31(13) . .
O15 Dy2 Co2 143.23(13) . .
O13 Dy2 Co2 106.97(14) . .
O7 Dy2 Co2 32.85(10) . .
O11 Dy2 Co2 64.54(12) . .
O4 Dy2 Co2 70.66(11) 2_655 .
O12 Dy2 Co2 100.90(13) . .
O14 Dy2 Co2 136.33(16) . .
O9 Dy2 Co2 33.61(9) . .
O15 Dy2 Co1 140.72(13) . 2_655
O13 Dy2 Co1 63.74(14) . 2_655
O7 Dy2 Co1 72.92(10) . 2_655
O11 Dy2 Co1 107.75(11) . 2_655
O4 Dy2 Co1 34.47(10) 2_655 2_655
O12 Dy2 Co1 141.56(12) . 2_655
O14 Dy2 Co1 102.33(9) . 2_655
O9 Dy2 Co1 37.99(10) . 2_655
Co2 Dy2 Co1 55.09(2) . 2_655
O15 Dy2 Dy1 156.77(14) . .
O13 Dy2 Dy1 116.39(13) . .
O7 Dy2 Dy1 35.81(10) . .
O11 Dy2 Dy1 112.74(12) . .
O4 Dy2 Dy1 36.20(10) 2_655 .
O12 Dy2 Dy1 84.70(12) . .
O14 Dy2 Dy1 82.01(16) . .
O9 Dy2 Dy1 74.22(9) . .
Co2 Dy2 Dy1 54.346(16) . .
Co1 Dy2 Dy1 57.098(16) 2_655 .
C20 N1 C17 111.2(6) . .
C20 N1 C18 109.9(5) . .
C17 N1 C18 113.2(5) . .
C20 N1 Co2 114.1(4) . .
C17 N1 Co2 106.0(4) . .
C18 N1 Co2 102.1(4) . .
C1 O1 Co1 125.1(5) . .
C6 O2 Co1 88.1(4) . .
C6 O3 Co1 90.7(5) . .
Co1 O4 Dy1 105.50(19) . .
Co1 O4 Dy2 103.81(19) . 2_655
Dy1 O4 Dy2 107.36(16) . 2_655
C11 O5 Dy1 134.3(4) . .
C11 O6 Co2 128.6(4) . .
Co2 O7 Dy2 105.28(18) . .
Co2 O7 Dy1 101.47(17) . .
Dy2 O7 Dy1 108.70(16) . .
C16 O8 Co2 106.6(4) . .
C16 O8 Co1 114.0(4) . 2_655
Co2 O8 Co1 100.21(19) . 2_655
C16 O8 Dy1 135.1(4) . .
Co2 O8 Dy1 98.20(17) . .
Co1 O8 Dy1 97.15(16) 2_655 .
C19 O9 Co2 112.6(4) . .
C19 O9 Co1 111.7(4) . 2_655
Co2 O9 Co1 103.76(19) . 2_655
C19 O9 Dy2 134.3(4) . .
Co2 O9 Dy2 96.46(17) . .
Co1 O9 Dy2 93.43(15) 2_655 .
C24 O10 Co2 126.0(4) . .
C24 O11 Dy2 136.5(4) . .
C29 O12 Dy2 132.6(6) . .
C1 O13 Dy2 142.5(5) 2_655 .
Co3 O14 Co3 54.1(3) 2_655 .
Co3 O14 Dy2 114.19(13) 2_655 .
Co3 O14 Dy2 113.01(13) . .
Co3 O14 Dy2 113.01(13) 2_655 2_655
Co3 O14 Dy2 114.19(13) . 2_655
Dy2 O14 Dy2 126.6(3) . 2_655
C34 O15 Dy2 144.9(8) . .
C29 O16 Co3 128.6(5) . .
C34 O17 Co3 120.9(8) . 2_655
C34 O17 Co3 107.4(8) . .
Co3 O17 Co3 46.41(18) 2_655 .

loop_
_geom_bond_atom_site_label_1
_geom_bond_atom_site_label_2
_geom_bond_distance
_geom_bond_site_symmetry_2
C1 O13 1.251(9) 2_655
C1 O1 1.262(10) .
C1 C2 1.506(13) .
C2 C4 1.443(19) .
C2 C3 1.445(18) .
C2 C5 1.55(2) .
C3 H3A 0.9800 .
C3 H3B 0.9800 .
C3 H3C 0.9800 .
C4 H4A 0.9800 .
C4 H4B 0.9800 .
C4 H4C 0.9800 .
C5 H5A 0.9800 .
C5 H5B 0.9800 .
C5 H5C 0.9800 .
C6 O3 1.240(9) .
C6 O2 1.270(9) .
C6 C7 1.510(13) .
C6 Co1 2.463(8) .
C7 C10 1.423(16) .
C7 C8 1.467(14) .
C7 C9 1.596(17) .
C8 H8A 0.9800 .
C8 H8B 0.9800 .
C8 H8C 0.9800 .
C9 H9A 0.9800 .
C9 H9B 0.9800 .
C9 H9C 0.9800 .
C10 H10A 0.9800 .
C10 H10B 0.9800 .
C10 H10C 0.9800 .
C11 O5 1.236(8) .
C11 O6 1.277(8) .
C11 C12 1.510(12) .
C12 C13 1.391(17) .
C12 C14 1.459(17) .
C13 H13A 0.9800 .
C13 H13B 0.9800 .
C13 H13C 0.9800 .
C14 H14A 0.9800 .
C14 H14B 0.9800 .
C14 H14C 0.9800 .
C15 H15A 0.9800 .
C15 H15B 0.9800 .
C15 H15C 0.9800 .
C16 O8 1.420(8) .
C16 C17 1.530(10) .
C16 H16A 0.9900 .
C16 H16B 0.9900 .
C17 N1 1.488(9) .
C17 H17A 0.9900 .
C17 H17B 0.9900 .
C18 N1 1.514(9) .
C18 C19 1.524(10) .
C18 H18A 0.9900 .
C18 H18B 0.9900 .
C19 O9 1.427(8) .
C19 H19A 0.9900 .
C19 H19B 0.9900 .
C20 N1 1.479(9) .
C20 C21 1.529(10) .
C20 H20A 0.9900 .
C20 H20B 0.9900 .
C21 C22 1.525(12) .
C21 H21A 0.9900 .
C21 H21B 0.9900 .
C22 C23 1.516(16) .
C22 H22A 0.9900 .
C22 H22B 0.9900 .
C23 H23A 0.9800 .
C23 H23B 0.9800 .
C23 H23C 0.9800 .
C24 O11 1.235(8) .
C24 O10 1.292(8) .
C24 C25 1.525(10) .
C25 C28 1.478(13) .
C25 C27 1.486(13) .
C25 C26 1.547(13) .
C26 H26A 0.9800 .
C26 H26B 0.9800 .
C26 H26C 0.9800 .
C27 H27A 0.9800 .
C27 H27B 0.9800 .
C27 H27C 0.9800 .
C28 H28A 0.9800 .
C28 H28B 0.9800 .
C28 H28C 0.9800 .
C29 O16 1.243(10) .
C29 O12 1.273(9) .
C29 C30 1.509(12) .
C30 C31 1.452(16) .
C30 C32 1.501(17) .
C30 C33 1.613(17) .
C31 H31A 0.9800 .
C31 H31B 0.9800 .
C31 H31C 0.9800 .
C32 H32A 0.9800 .
C32 H32B 0.9800 .
C32 H32C 0.9800 .
C33 H33A 0.9800 .
C33 H33B 0.9800 .
C33 H33C 0.9800 .
C34 O17 1.237(12) .
C34 O15 1.248(11) .
C34 C35 1.517(16) .
C35 C36 1.478(16) .
C35 C37 1.481(16) .
C35 C38 1.605(19) .
C36 H36A 0.9807 .
C36 H36B 0.9807 .
C36 H36C 0.9807 .
C37 H37A 0.9800 .
C37 H37B 0.9800 .
C37 H37C 0.9800 .
C38 H38A 0.9800 .
C38 H38B 0.9800 .
C38 H38C 0.9800 .
Co1 O1 2.018(5) .
Co1 O4 2.018(4) .
Co1 O3 2.114(5) .
Co1 O9 2.135(4) 2_655
Co1 O2 2.152(5) .
Co1 O8 2.208(4) 2_655
Co1 Dy2 3.4624(10) 2_655
Co1 Dy1 3.4904(9) .
Co2 O9 1.882(4) .
Co2 O7 1.899(4) .
Co2 O10 1.902(4) .
Co2 O8 1.908(4) .
Co2 O6 1.913(4) .
Co2 N1 1.973(5) .
Co2 Dy1 3.3062(8) .
Co2 Dy2 3.3776(9) .
Co3 Co3 1.656(4) 2_655
Co3 O14 1.822(7) .
Co3 O16 2.015(7) .
Co3 O17 2.082(8) 2_655
Co3 O17 2.119(8) .
Dy1 O5 2.302(4) .
Dy1 O5 2.302(4) 2_655
Dy1 O7 2.355(4) 2_655
Dy1 O7 2.355(4) .
Dy1 O4 2.359(4) 2_655
Dy1 O4 2.359(4) .
Dy1 O8 2.442(4) .
Dy1 O8 2.442(4) 2_655
Dy1 Co2 3.3062(8) 2_655
Dy1 Co1 3.4903(9) 2_655
Dy2 O15 2.286(5) .
Dy2 O13 2.298(5) .
Dy2 O7 2.337(4) .
Dy2 O11 2.350(5) .
Dy2 O4 2.373(4) 2_655
Dy2 O12 2.403(5) .
Dy2 O14 2.429(3) .
Dy2 O9 2.601(4) .
Dy2 Co1 3.4624(10) 2_655
O4 Dy2 2.373(4) 2_655
O8 Co1 2.208(4) 2_655
O9 Co1 2.135(4) 2_655
O13 C1 1.251(9) 2_655
O14 Co3 1.822(7) 2_655
O14 Dy2 2.429(3) 2_655
O17 Co3 2.082(8) 2_655

loop_
_platon_squeeze_void_nr
_platon_squeeze_void_average_x
_platon_squeeze_void_average_y
_platon_squeeze_void_average_z
_platon_squeeze_void_volume
_platon_squeeze_void_count_electrons
_platon_squeeze_void_content
1 0.000 0.380 0.250 76 4 ' '
2 0.000 0.620 0.750 76 4 ' '
3 0.027 0.340 0.423 13 0 ' '
4 0.027 0.660 0.923 13 0 ' '
5 0.215 0.351 0.061 9 0 ' '
6 0.215 0.649 0.561 9 0 ' '
7 0.285 0.149 0.939 9 0 ' '
8 0.285 0.851 0.439 9 0 ' '
9 0.500 0.120 0.750 76 4 ' '
10 0.500 0.880 0.250 76 4 ' '
11 0.472 0.160 0.577 13 0 ' '
12 0.472 0.840 0.077 12 0 ' '
13 0.527 0.160 0.923 13 0 ' '
14 0.527 0.840 0.423 13 0 ' '
15 0.715 0.149 0.561 9 0 ' '
16 0.715 0.851 0.061 9 0 ' '
17 0.785 0.351 0.439 9 0 ' '
18 0.785 0.649 0.939 9 0 ' '
19 0.972 0.340 0.077 12 0 ' '
20 0.972 0.660 0.577 13 0 ' '
